data_4036235
loop_
_publ_author_name
'Zhao, Ning'
'Xuan, Sunting'
'Fronczek, Frank R.'
'Smith, Kevin M.'
'Vicente, M Gra\,ca H'

_publ_section_title
;
 Stepwise Polychlorination of 8-Chloro-BODIPY and Regioselective
 Functionalization of 2,3,5,6,8-Pentachloro-BODIPY.
;
_journal_issue 16
_journal_name_full 'The Journal of organic chemistry'
_journal_page_first 8377
_journal_page_last 8383
_journal_paper_doi 10.1021/acs.joc.5b01147
_journal_volume 80
_journal_year 2015
_chemical_formula_moiety 'C9 H4 B Cl3 F2 N2'
_chemical_formula_sum 'C9 H4 B Cl3 F2 N2'
_chemical_formula_weight 295.30
_space_group_IT_number 138
_space_group_name_Hall '-P 4ac 2ac'
_space_group_name_H-M_alt 'P 42/n c m :2'
_symmetry_cell_setting tetragonal
_symmetry_space_group_name_Hall '-P 4ac 2ac'
_symmetry_space_group_name_H-M 'P 42/n c m :2'
_atom_sites_solution_hydrogens geom
_atom_sites_solution_primary direct
_atom_sites_solution_secondary difmap
_audit_creation_method SHELXL-97
_cell_angle_alpha 90
_cell_angle_beta 90
_cell_angle_gamma 90
_cell_formula_units_Z 4
_cell_length_a 14.4318(4)
_cell_length_b 14.4318(4)
_cell_length_c 5.3189(2)
_cell_measurement_reflns_used 9959
_cell_measurement_temperature 90.0(5)
_cell_measurement_theta_max 30.87
_cell_measurement_theta_min 2.82
_cell_volume 1107.80(6)
_computing_cell_refinement 'Bruker SAINT'
_computing_data_collection 'Bruker APEX2'
_computing_data_reduction 'Bruker SAINT'
_computing_molecular_graphics 'ORTEP-3 for Windows (Farrugia, 2012)'
_computing_publication_material 'SHELXL-97 (Sheldrick, 2008)'
_computing_structure_refinement 'SHELXL-97 (Sheldrick, 2008)'
_computing_structure_solution 'SHELXS-97 (Sheldrick, 2008)'
_diffrn_ambient_temperature 90.0(5)
_diffrn_measured_fraction_theta_full 1.000
_diffrn_measured_fraction_theta_max 1.000
_diffrn_measurement_device_type 'Bruker Kappa APEX-II DUO'
_diffrn_measurement_method '\f and \w scans'
_diffrn_radiation_monochromator 'TRIUMPH curved graphite'
_diffrn_radiation_source 'fine-focus sealed tube'
_diffrn_radiation_type MoK\a
_diffrn_radiation_wavelength 0.71073
_diffrn_reflns_av_R_equivalents 0.0338
_diffrn_reflns_av_sigmaI/netI 0.0097
_diffrn_reflns_limit_h_max 20
_diffrn_reflns_limit_h_min -20
_diffrn_reflns_limit_k_max 20
_diffrn_reflns_limit_k_min -20
_diffrn_reflns_limit_l_max 7
_diffrn_reflns_limit_l_min -7
_diffrn_reflns_number 28453
_diffrn_reflns_theta_full 25.00
_diffrn_reflns_theta_max 31.04
_diffrn_reflns_theta_min 2.00
_exptl_absorpt_coefficient_mu 0.826
_exptl_absorpt_correction_T_max 0.9598
_exptl_absorpt_correction_T_min 0.8975
_exptl_absorpt_correction_type multi-scan
_exptl_absorpt_process_details 'SADABS (Sheldrick, 2004)'
_exptl_crystal_colour red
_exptl_crystal_density_diffrn 1.771
_exptl_crystal_density_method 'not measured'
_exptl_crystal_description needle
_exptl_crystal_F_000 584
_exptl_crystal_size_max 0.32
_exptl_crystal_size_mid 0.08
_exptl_crystal_size_min 0.05
_refine_diff_density_max 0.426
_refine_diff_density_min -0.284
_refine_diff_density_rms 0.054
_refine_ls_extinction_method none
_refine_ls_goodness_of_fit_ref 1.130
_refine_ls_hydrogen_treatment constr
_refine_ls_matrix_type full
_refine_ls_number_parameters 51
_refine_ls_number_reflns 934
_refine_ls_number_restraints 4
_refine_ls_restrained_S_all 1.227
_refine_ls_R_factor_all 0.0323
_refine_ls_R_factor_gt 0.0285
_refine_ls_shift/su_max 0.001
_refine_ls_shift/su_mean 0.000
_refine_ls_structure_factor_coef Fsqd
_refine_ls_weighting_details 'calc w=1/[\s^2^(Fo^2^)+(0.0326P)^2^+0.7678P] where P=(Fo^2^+2Fc^2^)/3'
_refine_ls_weighting_scheme calc
_refine_ls_wR_factor_gt 0.0741
_refine_ls_wR_factor_ref 0.0763
_reflns_number_gt 846
_reflns_number_total 934
_reflns_threshold_expression I>2\s(I)
_cod_data_source_file jo5b01147_si_012.cif
_cod_data_source_block NZhao41
_cod_depositor_comments
;
The following automatic conversions were performed:

data item '_symmetry_cell_setting' value 'Tetragonal' was changed to
'tetragonal' in accordance with the
/home/saulius/struct/COD-crude-data/automatic-downloads/DataCite-retrospective/ACS/depositions/lib/dictionaries/cif_core.dic
dictionary named 'cif_core.dic' version 2.4.2 last updated on
2011-04-26.

Automatic conversion script
Id: cif_fix_values 6909 2019-04-08 15:41:33Z antanas 
;
_cod_original_sg_symbol_Hall '-P 4ac 2ac '
_cod_original_sg_symbol_H-M 'P 42/n c m '
_cod_database_code 4036235

loop_
_symmetry_equiv_pos_as_xyz
'x, y, z'
'-y+1/2, x, z+1/2'
'y, -x+1/2, z+1/2'
'x+1/2, -y, -z+1/2'
'-x, y+1/2, -z+1/2'
'-x+1/2, -y+1/2, z'
'y+1/2, x+1/2, -z'
'-y, -x, -z'
'-x, -y, -z'
'y-1/2, -x, -z-1/2'
'-y, x-1/2, -z-1/2'
'-x-1/2, y, z-1/2'
'x, -y-1/2, z-1/2'
'x-1/2, y-1/2, -z'
'-y-1/2, -x-1/2, z'
'y, x, z'

loop_
_atom_site_label
_atom_site_type_symbol
_atom_site_fract_x
_atom_site_fract_y
_atom_site_fract_z
_atom_site_U_iso_or_equiv
_atom_site_adp_type
_atom_site_occupancy
_atom_site_symmetry_multiplicity
_atom_site_calc_flag
_atom_site_refinement_flags
Cl1 Cl 0.33847(2) 0.33847(2) -0.22185(9) 0.02033(14) Uani 1 2 d S
Cl2 Cl 0.35169(4) 0.64831(4) 0.5000 0.0273(2) Uani 0.50 2 d SPD
F1 F 0.33697(9) 0.57985(11) 0.6379(3) 0.0194(3) Uani 0.50 1 d PD
N1 N 0.42627(8) 0.49486(6) 0.32430(19) 0.0156(2) Uani 0.50 1 d PD
C1N C 0.42627(8) 0.49486(6) 0.32430(19) 0.0156(2) Uani 0.50 1 d P
C1 C 0.36359(9) 0.47440(9) 0.1388(2) 0.0169(2) Uani 1 1 d .
H1 H 0.3100 0.5094 0.0968 0.020 Uiso 1 1 d R
C2 C 0.39298(8) 0.39298(8) 0.0227(3) 0.0162(3) Uani 1 2 d S
B1 B 0.41820(9) 0.58180(9) 0.5000 0.0183(6) Uani 0.50 2 d SPD
C1B C 0.43543(6) 0.56457(6) 0.5000 0.0183(6) Uani 0.50 2 d SPD

loop_
_atom_site_aniso_label
_atom_site_aniso_U_11
_atom_site_aniso_U_22
_atom_site_aniso_U_33
_atom_site_aniso_U_23
_atom_site_aniso_U_13
_atom_site_aniso_U_12
Cl1 0.02064(16) 0.02064(16) 0.0197(2) -0.00205(11) -0.00205(11) -0.00260(15)
Cl2 0.0189(3) 0.0189(3) 0.0441(6) -0.0092(3) -0.0092(3) 0.0065(3)
F1 0.0118(6) 0.0230(8) 0.0234(8) -0.0021(6) 0.0036(6) -0.0005(5)
N1 0.0144(5) 0.0136(5) 0.0188(5) 0.0017(4) 0.0011(4) -0.0021(4)
C1N 0.0144(5) 0.0136(5) 0.0188(5) 0.0017(4) 0.0011(4) -0.0021(4)
C1 0.0153(5) 0.0147(5) 0.0207(6) 0.0025(4) -0.0008(4) -0.0013(4)
C2 0.0158(5) 0.0158(5) 0.0169(8) 0.0003(4) 0.0003(4) -0.0040(6)
B1 0.0162(8) 0.0162(8) 0.0226(9) 0.0013(5) 0.0013(5) -0.0049(10)
C1B 0.0162(8) 0.0162(8) 0.0226(9) 0.0013(5) 0.0013(5) -0.0049(10)

loop_
_atom_type_symbol
_atom_type_description
_atom_type_scat_dispersion_real
_atom_type_scat_dispersion_imag
_atom_type_scat_source
C C 0.0033 0.0016 'International Tables Vol C Tables 4.2.6.8 and 6.1.1.4'
H H 0.0000 0.0000 'International Tables Vol C Tables 4.2.6.8 and 6.1.1.4'
B B 0.0013 0.0007 'International Tables Vol C Tables 4.2.6.8 and 6.1.1.4'
Cl Cl 0.1484 0.1585 'International Tables Vol C Tables 4.2.6.8 and 6.1.1.4'
F F 0.0171 0.0103 'International Tables Vol C Tables 4.2.6.8 and 6.1.1.4'
N N 0.0061 0.0033 'International Tables Vol C Tables 4.2.6.8 and 6.1.1.4'

loop_
_geom_angle_atom_site_label_1
_geom_angle_atom_site_label_2
_geom_angle_atom_site_label_3
_geom_angle
_geom_angle_site_symmetry_1
_geom_angle_site_symmetry_3
Cl2 F1 B1 61.84(11) . .
Cl2 F1 C1B 72.02(7) . .
B1 F1 C1B 10.18(6) . .
C1 N1 C1B 135.07(11) . .
C1 N1 C1N 108.32(7) . 16
C1B N1 C1N 116.61(7) . 16
C1 N1 N1 108.32(7) . 16
C1B N1 N1 116.61(7) . 16
C1 N1 B1 123.51(10) . .
C1B N1 B1 11.56(7) . .
C1N N1 B1 128.17(6) 16 .
N1 N1 B1 128.17(6) 16 .
N1 C1 C2 107.44(11) . .
N1 C1 H1 126.3 . .
C2 C1 H1 126.3 . .
C1 C2 C1 108.49(16) . 16
C1 C2 Cl1 125.75(8) . .
C1 C2 Cl1 125.76(8) 16 .
F1 B1 F1 108.42(19) . 8_666
Cl2 B1 C1N 128.17(6) . 8_666
F1 B1 C1N 111.12(8) . 8_666
F1 B1 C1N 111.26(8) 8_666 8_666
Cl2 B1 N1 128.17(6) . 8_666
F1 B1 N1 111.12(8) . 8_666
F1 B1 N1 111.26(8) 8_666 8_666
Cl2 B1 N1 128.17(6) . .
F1 B1 N1 111.26(8) . .
F1 B1 N1 111.12(8) 8_666 .
C1N B1 N1 103.65(13) 8_666 .
N1 B1 N1 103.65(13) 8_666 .
C1N C1B N1 126.78(13) 8_666 .
N1 C1B N1 126.78(13) 8_666 .
C1N C1B F1 108.72(8) 8_666 .
N1 C1B F1 108.72(8) 8_666 .
N1 C1B F1 108.86(8) . .
C1N C1B F1 108.86(8) 8_666 8_666
N1 C1B F1 108.86(8) 8_666 8_666
N1 C1B F1 108.72(8) . 8_666
C1N C1B Cl2 116.61(7) 8_666 .
N1 C1B Cl2 116.61(7) 8_666 .
N1 C1B Cl2 116.61(7) . .

loop_
_geom_bond_atom_site_label_1
_geom_bond_atom_site_label_2
_geom_bond_distance
_geom_bond_site_symmetry_2
Cl1 C2 1.7116(18) .
Cl2 C1B 1.7092(10) .
F1 B1 1.3833(10) .
F1 C1B 1.6143(14) .
N1 C1 1.3710(16) .
N1 C1B 1.3794(8) .
N1 C1N 1.400(2) 16
N1 N1 1.400(2) 16
N1 B1 1.5688(10) .
C1 C2 1.3934(16) .
C1 H1 0.9500 .
C2 C1 1.3934(16) 16
B1 F1 1.3833(10) 8_666
B1 N1 1.5688(10) 8_666
C1B C1N 1.3794(8) 8_666
C1B N1 1.3794(8) 8_666
